data_2232318
loop_
_publ_author_name
'Liu, Yufang'
'Liu, Bo'
'Dong, Zhenming'
'Jin, Shuo'

_publ_section_title
;
 1,3,3-Tribenzylindolin-2-one
;
_journal_coeditor_code HG5107
_journal_issue 11
_journal_name_full 'Acta Crystallographica Section E'
_journal_page_first o2998
_journal_paper_doi 10.1107/S1600536811042425
_journal_volume 67
_journal_year 2011
_chemical_formula_iupac 'C29 H25 N O'
_chemical_formula_moiety 'C29 H25 N O'
_chemical_formula_sum 'C29 H25 N O'
_chemical_formula_weight 403.50
_chemical_name_common 1,3,3-tribenzylindolin-2-one
_chemical_name_systematic
;
1,3,3-Tribenzylindolin-2-one
;
_space_group_IT_number 4
_symmetry_cell_setting monoclinic
_symmetry_space_group_name_Hall 'P 2yb'
_symmetry_space_group_name_H-M 'P 1 21 1'
_atom_sites_solution_hydrogens geom
_atom_sites_solution_primary direct
_atom_sites_solution_secondary difmap
_audit_creation_method SHELXL-97
_cell_angle_alpha 90.00
_cell_angle_beta 99.442(2)
_cell_angle_gamma 90.00
_cell_formula_units_Z 2
_cell_length_a 8.3387(9)
_cell_length_b 9.6266(10)
_cell_length_c 13.9398(14)
_cell_measurement_reflns_used 2492
_cell_measurement_temperature 296(2)
_cell_measurement_theta_max 26.298
_cell_measurement_theta_min 2.898
_cell_volume 1103.8(2)
_computing_cell_refinement 'SAINT (Siemens, 1996)'
_computing_data_collection 'SMART (Siemens, 1996)'
_computing_data_reduction 'SAINT (Siemens, 1996)'
_computing_molecular_graphics 'ORTEP-3 for Windows (Farrugia, 1997)'
_computing_publication_material 'SHELXL97 (Sheldrick, 2008)'
_computing_structure_refinement 'SHELXL97 (Sheldrick, 2008)'
_computing_structure_solution 'SHELXS97 (Sheldrick, 2008)'
_diffrn_ambient_temperature 296(2)
_diffrn_measured_fraction_theta_full 0.999
_diffrn_measured_fraction_theta_max 0.999
_diffrn_measurement_device_type 'Bruker SMART APEX CCD area-detector'
_diffrn_measurement_method 'phi and omega scans'
_diffrn_radiation_monochromator graphite
_diffrn_radiation_source 'fine-focus sealed tube'
_diffrn_radiation_type MoK\a
_diffrn_radiation_wavelength 0.71073
_diffrn_reflns_av_R_equivalents 0.0277
_diffrn_reflns_av_sigmaI/netI 0.0320
_diffrn_reflns_limit_h_max 7
_diffrn_reflns_limit_h_min -9
_diffrn_reflns_limit_k_max 11
_diffrn_reflns_limit_k_min -11
_diffrn_reflns_limit_l_max 16
_diffrn_reflns_limit_l_min -16
_diffrn_reflns_number 4797
_diffrn_reflns_theta_full 25.05
_diffrn_reflns_theta_max 25.05
_diffrn_reflns_theta_min 1.48
_exptl_absorpt_coefficient_mu 0.073
_exptl_absorpt_correction_T_max 0.9856
_exptl_absorpt_correction_T_min 0.9785
_exptl_absorpt_correction_type multi-scan
_exptl_absorpt_process_details '(<i>SADABS</i>; Sheldrick, 1996)'
_exptl_crystal_colour yellow
_exptl_crystal_density_diffrn 1.214
_exptl_crystal_density_method 'not measured'
_exptl_crystal_description block
_exptl_crystal_F_000 428
_exptl_crystal_size_max 0.30
_exptl_crystal_size_mid 0.20
_exptl_crystal_size_min 0.20
_refine_diff_density_max 0.100
_refine_diff_density_min -0.107
_refine_ls_extinction_coef 0.085(5)
_refine_ls_extinction_expression Fc^*^=kFc[1+0.001xFc^2^\l^3^/sin(2\q)]^-1/4^
_refine_ls_extinction_method 'SHELXL97 (Sheldrick, 2008)'
_refine_ls_goodness_of_fit_ref 1.049
_refine_ls_hydrogen_treatment constr
_refine_ls_matrix_type full
_refine_ls_number_parameters 281
_refine_ls_number_reflns 2073
_refine_ls_number_restraints 1
_refine_ls_restrained_S_all 1.049
_refine_ls_R_factor_all 0.0424
_refine_ls_R_factor_gt 0.0329
_refine_ls_shift/su_max 0.000
_refine_ls_shift/su_mean 0.000
_refine_ls_structure_factor_coef Fsqd
_refine_ls_weighting_details 'calc w=1/[\s^2^(Fo^2^)+(0.0404P)^2^] where P=(Fo^2^+2Fc^2^)/3'
_refine_ls_weighting_scheme calc
_refine_ls_wR_factor_gt 0.0719
_refine_ls_wR_factor_ref 0.0762
_reflns_number_gt 1731
_reflns_number_total 2073
_reflns_threshold_expression I>2sigma(I)
_cod_data_source_file hg5107.cif
_cod_data_source_block I
_cod_original_sg_symbol_H-M 'P 21'
_cod_database_code 2232318
_cod_database_fobs_code 2232318

loop_
_symmetry_equiv_pos_as_xyz
'x, y, z'
'-x, y+1/2, -z'

loop_
_atom_site_type_symbol
_atom_site_label
_atom_site_fract_x
_atom_site_fract_y
_atom_site_fract_z
_atom_site_U_iso_or_equiv
_atom_site_adp_type
_atom_site_calc_flag
_atom_site_refinement_flags
_atom_site_occupancy
_atom_site_symmetry_multiplicity
O O1 0.3706(2) -0.1015(2) 0.38221(12) 0.0693(5) Uani d . 1 1
N N1 0.5070(2) -0.1315(2) 0.25382(12) 0.0454(5) Uani d . 1 1
C C24 0.3103(3) -0.1520(2) 0.09974(16) 0.0446(6) Uani d . 1 1
C C8 0.6583(2) -0.0925(2) 0.23014(14) 0.0415(5) Uani d . 1 1
C C3 0.7426(3) -0.0128(2) 0.30485(14) 0.0393(5) Uani d . 1 1
C C16 0.7158(3) -0.0745(3) 0.48023(15) 0.0519(6) Uani d . 1 1
H H16A 0.6343 -0.0772 0.5225 0.062 Uiso calc R 1 1
H H16B 0.7383 -0.1698 0.4640 0.062 Uiso calc R 1 1
C C10 0.4948(3) 0.2266(2) 0.32102(16) 0.0464(6) Uani d . 1 1
C C15 0.3277(3) 0.2368(3) 0.31634(18) 0.0558(7) Uani d . 1 1
H H15 0.2784 0.1947 0.3640 0.067 Uiso calc R 1 1
C C4 0.8954(3) 0.0370(3) 0.29641(17) 0.0503(6) Uani d . 1 1
H H4 0.9531 0.0917 0.3452 0.060 Uiso calc R 1 1
C C2 0.6413(3) 0.0012(2) 0.38491(15) 0.0437(6) Uani d . 1 1
C C1 0.4884(3) -0.0807(3) 0.34282(16) 0.0468(6) Uani d . 1 1
C C25 0.3007(3) -0.0100(3) 0.08741(17) 0.0524(6) Uani d . 1 1
H H25 0.3496 0.0480 0.1371 0.063 Uiso calc R 1 1
C C17 0.8693(3) -0.0135(2) 0.53710(15) 0.0488(6) Uani d . 1 1
C C23 0.3890(3) -0.2184(3) 0.19369(17) 0.0574(7) Uani d . 1 1
H H23A 0.3046 -0.2437 0.2308 0.069 Uiso calc R 1 1
H H23B 0.4424 -0.3033 0.1787 0.069 Uiso calc R 1 1
C C18 1.0215(3) -0.0589(3) 0.52212(17) 0.0612(7) Uani d . 1 1
H H18 1.0286 -0.1267 0.4755 0.073 Uiso calc R 1 1
C C9 0.5968(3) 0.1523(3) 0.40544(16) 0.0504(6) Uani d . 1 1
H H9A 0.5382 0.1527 0.4601 0.060 Uiso calc R 1 1
H H9B 0.6965 0.2043 0.4247 0.060 Uiso calc R 1 1
C C22 0.8643(3) 0.0867(3) 0.60759(16) 0.0566(7) Uani d . 1 1
H H22 0.7641 0.1195 0.6188 0.068 Uiso calc R 1 1
C C6 0.8748(3) -0.0747(3) 0.14105(18) 0.0610(7) Uani d . 1 1
H H6 0.9211 -0.0958 0.0865 0.073 Uiso calc R 1 1
C C29 0.2389(3) -0.2353(3) 0.02380(18) 0.0629(7) Uani d . 1 1
H H29 0.2455 -0.3314 0.0302 0.075 Uiso calc R 1 1
C C26 0.2199(3) 0.0472(3) 0.0027(2) 0.0668(8) Uani d . 1 1
H H26 0.2133 0.1432 -0.0042 0.080 Uiso calc R 1 1
C C7 0.7211(3) -0.1231(3) 0.14706(16) 0.0547(6) Uani d . 1 1
H H7 0.6619 -0.1745 0.0969 0.066 Uiso calc R 1 1
C C11 0.5633(3) 0.2891(3) 0.24806(17) 0.0578(7) Uani d . 1 1
H H11 0.6752 0.2844 0.2500 0.069 Uiso calc R 1 1
C C21 1.0043(4) 0.1389(3) 0.66143(19) 0.0682(8) Uani d . 1 1
H H21 0.9976 0.2061 0.7085 0.082 Uiso calc R 1 1
C C12 0.4683(3) 0.3586(3) 0.1721(2) 0.0697(8) Uani d . 1 1
H H12 0.5161 0.3982 0.1229 0.084 Uiso calc R 1 1
C C20 1.1531(4) 0.0928(3) 0.6464(2) 0.0698(8) Uani d . 1 1
H H20 1.2474 0.1271 0.6838 0.084 Uiso calc R 1 1
C C5 0.9610(3) 0.0040(3) 0.21408(18) 0.0580(7) Uani d . 1 1
H H5 1.0644 0.0355 0.2083 0.070 Uiso calc R 1 1
C C28 0.1581(3) -0.1783(4) -0.0613(2) 0.0754(9) Uani d . 1 1
H H28 0.1100 -0.2359 -0.1114 0.090 Uiso calc R 1 1
C C14 0.2335(3) 0.3088(3) 0.2416(2) 0.0639(7) Uani d . 1 1
H H14 0.1220 0.3166 0.2403 0.077 Uiso calc R 1 1
C C13 0.3036(3) 0.3686(3) 0.1697(2) 0.0684(8) Uani d . 1 1
H H13 0.2396 0.4160 0.1192 0.082 Uiso calc R 1 1
C C19 1.1621(3) -0.0052(3) 0.5751(2) 0.0710(8) Uani d . 1 1
H H19 1.2629 -0.0350 0.5628 0.085 Uiso calc R 1 1
C C27 0.1485(3) -0.0374(4) -0.0721(2) 0.0730(9) Uani d . 1 1
H H27 0.0942 0.0012 -0.1296 0.088 Uiso calc R 1 1

loop_
_atom_site_aniso_label
_atom_site_aniso_U_11
_atom_site_aniso_U_22
_atom_site_aniso_U_33
_atom_site_aniso_U_12
_atom_site_aniso_U_13
_atom_site_aniso_U_23
O1 0.0624(10) 0.0862(14) 0.0635(10) -0.0224(10) 0.0228(9) -0.0056(11)
N1 0.0469(11) 0.0475(12) 0.0406(10) -0.0077(9) 0.0037(8) -0.0046(9)
C24 0.0411(12) 0.0487(15) 0.0428(13) -0.0069(11) 0.0039(10) -0.0058(11)
C8 0.0445(12) 0.0402(13) 0.0387(11) 0.0010(11) 0.0037(10) 0.0007(11)
C3 0.0425(12) 0.0363(12) 0.0375(11) 0.0003(10) 0.0016(9) 0.0013(10)
C16 0.0670(15) 0.0468(14) 0.0406(12) -0.0041(13) 0.0048(11) 0.0017(12)
C10 0.0506(14) 0.0403(13) 0.0462(13) 0.0024(11) 0.0014(11) -0.0099(11)
C15 0.0539(15) 0.0581(16) 0.0539(14) -0.0019(13) 0.0041(12) -0.0131(14)
C4 0.0485(14) 0.0491(15) 0.0516(14) -0.0032(11) 0.0027(11) 0.0018(12)
C2 0.0498(13) 0.0458(14) 0.0346(11) -0.0052(11) 0.0048(10) -0.0015(11)
C1 0.0499(13) 0.0468(14) 0.0434(12) -0.0058(12) 0.0067(11) 0.0027(12)
C25 0.0567(15) 0.0540(16) 0.0462(14) -0.0064(12) 0.0073(11) -0.0014(13)
C17 0.0633(15) 0.0434(14) 0.0367(11) 0.0057(12) -0.0003(11) 0.0033(11)
C23 0.0633(16) 0.0510(16) 0.0540(14) -0.0171(13) -0.0019(12) -0.0020(13)
C18 0.0718(17) 0.0545(16) 0.0521(15) 0.0139(14) -0.0049(13) -0.0046(13)
C9 0.0571(14) 0.0504(15) 0.0425(13) 0.0005(12) 0.0047(11) -0.0086(12)
C22 0.0729(17) 0.0547(16) 0.0402(13) 0.0072(13) 0.0035(12) -0.0010(13)
C6 0.0639(16) 0.0716(18) 0.0511(13) 0.0114(15) 0.0203(13) -0.0025(14)
C29 0.0678(17) 0.0570(17) 0.0587(16) -0.0054(14) -0.0047(13) -0.0108(14)
C26 0.0690(17) 0.0654(18) 0.0652(18) -0.0027(15) 0.0081(14) 0.0138(15)
C7 0.0608(15) 0.0583(16) 0.0446(12) 0.0040(13) 0.0075(11) -0.0074(13)
C11 0.0532(15) 0.0559(16) 0.0630(16) -0.0005(13) 0.0061(13) 0.0048(14)
C21 0.095(2) 0.0543(16) 0.0498(15) -0.0009(16) -0.0057(15) -0.0088(14)
C12 0.0756(19) 0.0597(17) 0.0717(17) 0.0039(15) 0.0063(15) 0.0158(15)
C20 0.0749(19) 0.0567(18) 0.0686(18) -0.0057(15) -0.0152(15) 0.0032(16)
C5 0.0512(14) 0.0616(17) 0.0641(16) 0.0033(13) 0.0176(13) 0.0075(14)
C28 0.077(2) 0.089(2) 0.0528(17) -0.0057(18) -0.0112(14) -0.0182(17)
C14 0.0502(15) 0.0652(17) 0.0713(17) 0.0067(14) -0.0049(13) -0.0105(15)
C13 0.0723(19) 0.0517(16) 0.0732(18) 0.0061(15) -0.0120(15) 0.0052(16)
C19 0.0628(17) 0.0706(19) 0.0736(17) 0.0133(15) -0.0062(14) 0.0036(17)
C27 0.0704(19) 0.097(3) 0.0476(15) 0.0017(17) -0.0012(13) 0.0128(17)

loop_
_atom_type_symbol
_atom_type_description
_atom_type_scat_dispersion_real
_atom_type_scat_dispersion_imag
_atom_type_scat_source
C C 0.0033 0.0000 'International Tables Vol C Tables 4.2.6.8 and 6.1.1.4'
H H 0.0000 0.0000 'International Tables Vol C Tables 4.2.6.8 and 6.1.1.4'
N N 0.0061 0.0000 'International Tables Vol C Tables 4.2.6.8 and 6.1.1.4'
O O 0.0106 0.0000 'International Tables Vol C Tables 4.2.6.8 and 6.1.1.4'

loop_
_geom_angle_atom_site_label_1
_geom_angle_atom_site_label_2
_geom_angle_atom_site_label_3
_geom_angle
C1 N1 C8 110.93(17)
C1 N1 C23 124.39(19)
C8 N1 C23 124.65(19)
C25 C24 C29 118.1(2)
C25 C24 C23 122.5(2)
C29 C24 C23 119.4(2)
C7 C8 C3 122.2(2)
C7 C8 N1 128.2(2)
C3 C8 N1 109.58(17)
C4 C3 C8 119.18(19)
C4 C3 C2 131.7(2)
C8 C3 C2 109.10(17)
C17 C16 C2 116.90(19)
C17 C16 H16A 108.1
C2 C16 H16A 108.1
C17 C16 H16B 108.1
C2 C16 H16B 108.1
H16A C16 H16B 107.3
C11 C10 C15 117.9(2)
C11 C10 C9 122.0(2)
C15 C10 C9 120.1(2)
C14 C15 C10 120.8(3)
C14 C15 H15 119.6
C10 C15 H15 119.6
C3 C4 C5 119.0(2)
C3 C4 H4 120.5
C5 C4 H4 120.5
C3 C2 C1 101.66(17)
C3 C2 C9 113.73(18)
C1 C2 C9 110.30(19)
C3 C2 C16 113.32(18)
C1 C2 C16 106.07(17)
C9 C2 C16 111.05(18)
O1 C1 N1 124.8(2)
O1 C1 C2 126.4(2)
N1 C1 C2 108.73(19)
C26 C25 C24 120.9(2)
C26 C25 H25 119.5
C24 C25 H25 119.5
C22 C17 C18 117.4(2)
C22 C17 C16 121.5(2)
C18 C17 C16 121.0(2)
N1 C23 C24 114.57(19)
N1 C23 H23A 108.6
C24 C23 H23A 108.6
N1 C23 H23B 108.6
C24 C23 H23B 108.6
H23A C23 H23B 107.6
C19 C18 C17 121.3(3)
C19 C18 H18 119.4
C17 C18 H18 119.4
C10 C9 C2 115.07(18)
C10 C9 H9A 108.5
C2 C9 H9A 108.5
C10 C9 H9B 108.5
C2 C9 H9B 108.5
H9A C9 H9B 107.5
C21 C22 C17 121.4(3)
C21 C22 H22 119.3
C17 C22 H22 119.3
C5 C6 C7 121.3(2)
C5 C6 H6 119.3
C7 C6 H6 119.3
C28 C29 C24 121.1(3)
C28 C29 H29 119.5
C24 C29 H29 119.5
C25 C26 C27 120.2(3)
C25 C26 H26 119.9
C27 C26 H26 119.9
C8 C7 C6 117.6(2)
C8 C7 H7 121.2
C6 C7 H7 121.2
C10 C11 C12 121.2(2)
C10 C11 H11 119.4
C12 C11 H11 119.4
C20 C21 C22 120.6(3)
C20 C21 H21 119.7
C22 C21 H21 119.7
C13 C12 C11 119.8(3)
C13 C12 H12 120.1
C11 C12 H12 120.1
C21 C20 C19 119.4(3)
C21 C20 H20 120.3
C19 C20 H20 120.3
C6 C5 C4 120.7(2)
C6 C5 H5 119.7
C4 C5 H5 119.7
C27 C28 C29 120.2(3)
C27 C28 H28 119.9
C29 C28 H28 119.9
C13 C14 C15 120.3(2)
C13 C14 H14 119.8
C15 C14 H14 119.8
C14 C13 C12 119.9(3)
C14 C13 H13 120.0
C12 C13 H13 120.0
C20 C19 C18 119.9(3)
C20 C19 H19 120.0
C18 C19 H19 120.0
C28 C27 C26 119.5(3)
C28 C27 H27 120.2
C26 C27 H27 120.2

loop_
_geom_bond_atom_site_label_1
_geom_bond_atom_site_label_2
_geom_bond_distance
O1 C1 1.218(3)
N1 C1 1.366(3)
N1 C8 1.407(3)
N1 C23 1.449(3)
C24 C25 1.379(3)
C24 C29 1.383(3)
C24 C23 1.507(3)
C8 C7 1.379(3)
C8 C3 1.388(3)
C3 C4 1.384(3)
C3 C2 1.512(3)
C16 C17 1.510(3)
C16 C2 1.553(3)
C16 H16A 0.9700
C16 H16B 0.9700
C10 C11 1.383(3)
C10 C15 1.388(3)
C10 C9 1.514(3)
C15 C14 1.384(3)
C15 H15 0.9300
C4 C5 1.387(3)
C4 H4 0.9300
C2 C1 1.532(3)
C2 C9 1.539(3)
C25 C26 1.375(3)
C25 H25 0.9300
C17 C22 1.383(3)
C17 C18 1.389(3)
C23 H23A 0.9700
C23 H23B 0.9700
C18 C19 1.380(4)
C18 H18 0.9300
C9 H9A 0.9700
C9 H9B 0.9700
C22 C21 1.375(3)
C22 H22 0.9300
C6 C5 1.374(4)
C6 C7 1.380(3)
C6 H6 0.9300
C29 C28 1.379(4)
C29 H29 0.9300
C26 C27 1.379(4)
C26 H26 0.9300
C7 H7 0.9300
C11 C12 1.386(3)
C11 H11 0.9300
C21 C20 1.366(4)
C21 H21 0.9300
C12 C13 1.372(4)
C12 H12 0.9300
C20 C19 1.381(4)
C20 H20 0.9300
C5 H5 0.9300
C28 C27 1.365(4)
C28 H28 0.9300
C14 C13 1.367(4)
C14 H14 0.9300
C13 H13 0.9300
C19 H19 0.9300
C27 H27 0.9300

loop_
_cod_related_entry_id
_cod_related_entry_database
_cod_related_entry_code
1 ChemSpider 30657129
